data_4003849
loop_
_publ_author_name
'Goodenough, Isabella'
'Devulapalli, Venkata Swaroopa Datta'
'Xu, Wenqian'
'Boyanich, Mikaela C.'
'Luo, Tian-Yi'
'De Souza, Mattheus'
'Richard, M\'elissandre'
'Rosi, Nathaniel L.'
'Borguet, Eric'

_publ_section_title
;
 Interplay between Intrinsic Thermal Stability and Expansion Properties of
 Functionalized UiO-67 Metal--Organic Frameworks
;
_journal_name_full 'Chemistry of Materials'
_journal_paper_doi 10.1021/acs.chemmater.0c03889
_journal_year 2020
_chemical_compound_source synthetic
_chemical_formula_sum 'C78.12 H43.06 N5.58 O40 Zr6'
_chemical_formula_weight 2247.21
_chemical_name_common UiO-67-NH2
_chemical_name_systematic 'Zr(IV) 2-Amino-4,4'-biphenyldicarboxylate metal-organic framework'
_space_group_crystal_system cubic
_space_group_IT_number 225
_space_group_name_Hall '-F 4 2 3'
_space_group_name_H-M_alt 'F m -3 m'
_cell_angle_alpha 90
_cell_angle_beta 90
_cell_angle_gamma 90
_cell_formula_units_Z 4
_cell_length_a 26.7840(5)
_cell_length_b 26.7840(5)
_cell_length_c 26.7840(5)
_cell_measurement_temperature 90
_cell_volume 19214.4(6)
_diffrn_ambient_pressure 101
_diffrn_ambient_temperature 90
_diffrn_measurement_device_type 'Debye-scherrer geometry diffractometer with area detector at Beamline 17-BM'
_diffrn_radiation_probe x-ray
_diffrn_radiation_wavelength 0.35364
_diffrn_source synchrotron
_diffrn_source_type 'APS Beamline 17-BM'
_exptl_crystal_description powder
_exptl_crystal_preparation 'powder loaded in a quartz capillary, measured under vacuum'
_exptl_crystal_thermal_history 'activated at 473 K for 10 min, and cooled to 90 K'
_pd_proc_ls_prof_R_factor 0.0235
_pd_proc_ls_prof_wR_factor 0.0378
_refine_ls_goodness_of_fit_all 9.322
_refine_ls_hydrogen_treatment constr
_refine_ls_R_I_factor 0.0540
_reflns_d_resolution_high 0.736
_reflns_d_resolution_low 15.464
_reflns_limit_h_max 36
_reflns_limit_h_min 0
_reflns_limit_k_max 36
_reflns_limit_k_min 0
_reflns_limit_l_max 36
_reflns_limit_l_min 0
_reflns_number_total 1381
_cod_data_source_file cm0c03889_si_002.cif
_cod_data_source_block UiO67NH2-4_90to480Ka_90K_d400-00000-sub0_9qtz
_cod_original_cell_volume 19214.3(10)
_cod_database_code 4003849

loop_
_symmetry_equiv_pos_as_xyz
'x, y, z '
'-x, -y, z '
'-x, -z, -y '
'-x, -z, y '
'-x, z, -y '
'-x, z, y '
'-x, y, -z '
'-x, y, z '
'-y, -x, -z '
'-y, -x, z '
'-y, -z, -x '
'-y, -z, x '
'-y, z, -x '
'-y, z, x '
'-y, x, -z '
'-y, x, z '
'-z, -x, -y '
'-z, -x, y '
'-z, -y, -x '
'-z, -y, x '
'-z, y, -x '
'-z, y, x '
'-z, x, -y '
'-z, x, y '
'z, -x, -y '
'z, -x, y '
'z, -y, -x '
'z, -y, x '
'z, y, -x '
'z, y, x '
'z, x, -y '
'z, x, y '
'y, -x, -z '
'y, -x, z '
'y, -z, -x '
'y, -z, x '
'y, z, -x '
'y, z, x '
'y, x, -z '
'y, x, z '
'x, -y, -z '
'x, -y, z '
'x, -z, -y '
'x, -z, y '
'x, z, -y '
'x, z, y '
'x, y, -z '
'-x, -y, -z '
'x+1/2, y+1/2, z '
'-x+1/2, -y+1/2, z '
'-x+1/2, -z+1/2, -y '
'-x+1/2, -z+1/2, y '
'-x+1/2, z+1/2, -y '
'-x+1/2, z+1/2, y '
'-x+1/2, y+1/2, -z '
'-x+1/2, y+1/2, z '
'-y+1/2, -x+1/2, -z '
'-y+1/2, -x+1/2, z '
'-y+1/2, -z+1/2, -x '
'-y+1/2, -z+1/2, x '
'-y+1/2, z+1/2, -x '
'-y+1/2, z+1/2, x '
'-y+1/2, x+1/2, -z '
'-y+1/2, x+1/2, z '
'-z+1/2, -x+1/2, -y '
'-z+1/2, -x+1/2, y '
'-z+1/2, -y+1/2, -x '
'-z+1/2, -y+1/2, x '
'-z+1/2, y+1/2, -x '
'-z+1/2, y+1/2, x '
'-z+1/2, x+1/2, -y '
'-z+1/2, x+1/2, y '
'z+1/2, -x+1/2, -y '
'z+1/2, -x+1/2, y '
'z+1/2, -y+1/2, -x '
'z+1/2, -y+1/2, x '
'z+1/2, y+1/2, -x '
'z+1/2, y+1/2, x '
'z+1/2, x+1/2, -y '
'z+1/2, x+1/2, y '
'y+1/2, -x+1/2, -z '
'y+1/2, -x+1/2, z '
'y+1/2, -z+1/2, -x '
'y+1/2, -z+1/2, x '
'y+1/2, z+1/2, -x '
'y+1/2, z+1/2, x '
'y+1/2, x+1/2, -z '
'y+1/2, x+1/2, z '
'x+1/2, -y+1/2, -z '
'x+1/2, -y+1/2, z '
'x+1/2, -z+1/2, -y '
'x+1/2, -z+1/2, y '
'x+1/2, z+1/2, -y '
'x+1/2, z+1/2, y '
'x+1/2, y+1/2, -z '
'-x+1/2, -y+1/2, -z '
'x+1/2, y, z+1/2 '
'-x+1/2, -y, z+1/2 '
'-x+1/2, -z, -y+1/2 '
'-x+1/2, -z, y+1/2 '
'-x+1/2, z, -y+1/2 '
'-x+1/2, z, y+1/2 '
'-x+1/2, y, -z+1/2 '
'-x+1/2, y, z+1/2 '
'-y+1/2, -x, -z+1/2 '
'-y+1/2, -x, z+1/2 '
'-y+1/2, -z, -x+1/2 '
'-y+1/2, -z, x+1/2 '
'-y+1/2, z, -x+1/2 '
'-y+1/2, z, x+1/2 '
'-y+1/2, x, -z+1/2 '
'-y+1/2, x, z+1/2 '
'-z+1/2, -x, -y+1/2 '
'-z+1/2, -x, y+1/2 '
'-z+1/2, -y, -x+1/2 '
'-z+1/2, -y, x+1/2 '
'-z+1/2, y, -x+1/2 '
'-z+1/2, y, x+1/2 '
'-z+1/2, x, -y+1/2 '
'-z+1/2, x, y+1/2 '
'z+1/2, -x, -y+1/2 '
'z+1/2, -x, y+1/2 '
'z+1/2, -y, -x+1/2 '
'z+1/2, -y, x+1/2 '
'z+1/2, y, -x+1/2 '
'z+1/2, y, x+1/2 '
'z+1/2, x, -y+1/2 '
'z+1/2, x, y+1/2 '
'y+1/2, -x, -z+1/2 '
'y+1/2, -x, z+1/2 '
'y+1/2, -z, -x+1/2 '
'y+1/2, -z, x+1/2 '
'y+1/2, z, -x+1/2 '
'y+1/2, z, x+1/2 '
'y+1/2, x, -z+1/2 '
'y+1/2, x, z+1/2 '
'x+1/2, -y, -z+1/2 '
'x+1/2, -y, z+1/2 '
'x+1/2, -z, -y+1/2 '
'x+1/2, -z, y+1/2 '
'x+1/2, z, -y+1/2 '
'x+1/2, z, y+1/2 '
'x+1/2, y, -z+1/2 '
'-x+1/2, -y, -z+1/2 '
'x, y+1/2, z+1/2 '
'-x, -y+1/2, z+1/2 '
'-x, -z+1/2, -y+1/2 '
'-x, -z+1/2, y+1/2 '
'-x, z+1/2, -y+1/2 '
'-x, z+1/2, y+1/2 '
'-x, y+1/2, -z+1/2 '
'-x, y+1/2, z+1/2 '
'-y, -x+1/2, -z+1/2 '
'-y, -x+1/2, z+1/2 '
'-y, -z+1/2, -x+1/2 '
'-y, -z+1/2, x+1/2 '
'-y, z+1/2, -x+1/2 '
'-y, z+1/2, x+1/2 '
'-y, x+1/2, -z+1/2 '
'-y, x+1/2, z+1/2 '
'-z, -x+1/2, -y+1/2 '
'-z, -x+1/2, y+1/2 '
'-z, -y+1/2, -x+1/2 '
'-z, -y+1/2, x+1/2 '
'-z, y+1/2, -x+1/2 '
'-z, y+1/2, x+1/2 '
'-z, x+1/2, -y+1/2 '
'-z, x+1/2, y+1/2 '
'z, -x+1/2, -y+1/2 '
'z, -x+1/2, y+1/2 '
'z, -y+1/2, -x+1/2 '
'z, -y+1/2, x+1/2 '
'z, y+1/2, -x+1/2 '
'z, y+1/2, x+1/2 '
'z, x+1/2, -y+1/2 '
'z, x+1/2, y+1/2 '
'y, -x+1/2, -z+1/2 '
'y, -x+1/2, z+1/2 '
'y, -z+1/2, -x+1/2 '
'y, -z+1/2, x+1/2 '
'y, z+1/2, -x+1/2 '
'y, z+1/2, x+1/2 '
'y, x+1/2, -z+1/2 '
'y, x+1/2, z+1/2 '
'x, -y+1/2, -z+1/2 '
'x, -y+1/2, z+1/2 '
'x, -z+1/2, -y+1/2 '
'x, -z+1/2, y+1/2 '
'x, z+1/2, -y+1/2 '
'x, z+1/2, y+1/2 '
'x, y+1/2, -z+1/2 '
'-x, -y+1/2, -z+1/2 '

loop_
_atom_site_label
_atom_site_type_symbol
_atom_site_symmetry_multiplicity
_atom_site_fract_x
_atom_site_fract_y
_atom_site_fract_z
_atom_site_occupancy
_atom_site_B_iso_or_equiv
Zr1 Zr 24 0 0 0.09241(13) 1 1.31(8)
O1a O 32 0.0548(6) 0.0548(6) 0.0548(6) 0.5 0.4(7)
H1a H 32 0.0755 0.0755 0.0755 0.5 0.6
O1b O 32 0.0368(6) 0.0368(6) 0.0368(6) 0.5 0.4(7)
O2 O 96 0.1328(11) 0 0.0710(9) 1 2.1(3)
C4 C 48 0.1147(7) 0 0.1147(7) 0.93 1.0(3)
C5 C 48 0.1561(4) 0 0.1561(4) 0.93 1.0(3)
C6 C 48 0.2306(3) 0 0.2306(3) 0.93 1.0(3)
C2 C 192 0.2410(3) 0.0200(3) 0.1830(4) 0.465 1.0(3)
C3 C 192 0.2037(3) 0.0200(3) 0.1458(5) 0.465 1.0(3)
N1 N 192 0.286(2) 0.0441(11) 0.158(2) 0.11625 1.0(3)
H2 H 192 0.2778 0.0354 0.1750 0.34875 1.6(5)
H3 H 192 0.2118 0.0354 0.1090 0.465 1.6(5)
Ow1 O 32 0.1353(12) 0.1353(12) 0.1353(12) 1 115(6)

loop_
_geom_angle_atom_site_label_1
_geom_angle_atom_site_label_2
_geom_angle_atom_site_label_3
_geom_angle
_geom_angle_site_symmetry_1
_geom_angle_site_symmetry_2
_geom_angle_site_symmetry_3
O1b Zr1 O1b 57.8(10) 26_555 1_555 1_555
O1b Zr1 O1b 86.2(16) 6_555 1_555 26_555
O1b Zr1 O1b 57.8(10) 6_555 1_555 1_555
O1b Zr1 O1b 57.8(10) 2_555 1_555 6_555
O1b Zr1 O1b 57.8(10) 2_555 1_555 26_555
O1b Zr1 O1b 86.2(16) 2_555 1_555 1_555
O2 Zr1 O1b 86.6(6) 12_555 1_555 2_555
O2 Zr1 O1b 141.34(16) 12_555 1_555 6_555
O2 Zr1 O1b 86.6(6) 12_555 1_555 26_555
O2 Zr1 O1b 141.34(16) 12_555 1_555 1_555
O2 Zr1 O2 75.86(7) 20_555 1_555 12_555
O2 Zr1 O1b 86.6(6) 20_555 1_555 2_555
O2 Zr1 O1b 86.6(6) 20_555 1_555 6_555
O2 Zr1 O1b 141.34(16) 20_555 1_555 26_555
O2 Zr1 O1b 141.34(16) 20_555 1_555 1_555
O2 Zr1 O2 120.75(16) 28_555 1_555 20_555
O2 Zr1 O2 75.86(7) 28_555 1_555 12_555
O2 Zr1 O1b 141.34(16) 28_555 1_555 2_555
O2 Zr1 O1b 141.34(16) 28_555 1_555 6_555
O2 Zr1 O1b 86.6(6) 28_555 1_555 26_555
O2 Zr1 O1b 86.6(6) 28_555 1_555 1_555
O2 Zr1 O2 75.86(7) 14_555 1_555 28_555
O2 Zr1 O2 75.86(7) 14_555 1_555 20_555
O2 Zr1 O2 120.75(16) 14_555 1_555 12_555
O2 Zr1 O1b 141.34(16) 14_555 1_555 2_555
O2 Zr1 O1b 86.6(6) 14_555 1_555 6_555
O2 Zr1 O1b 141.34(16) 14_555 1_555 26_555
O2 Zr1 O1b 86.6(6) 14_555 1_555 1_555
O1a Zr1 O2 70.3(5) 6_555 1_555 14_555
O1a Zr1 O2 140.26(18) 6_555 1_555 28_555
O1a Zr1 O2 70.3(5) 6_555 1_555 20_555
O1a Zr1 O2 140.26(18) 6_555 1_555 12_555
O1a Zr1 O1b 71.4(5) 6_555 1_555 2_555
O1a Zr1 O1b 21.0(10) 6_555 1_555 6_555
O1a Zr1 O1b 107.2(10) 6_555 1_555 26_555
O1a Zr1 O1b 71.4(5) 6_555 1_555 1_555
O1a Zr1 O1a 128.2(13) 26_555 1_555 6_555
O1a Zr1 O2 140.26(18) 26_555 1_555 14_555
O1a Zr1 O2 70.3(5) 26_555 1_555 28_555
O1a Zr1 O2 140.26(18) 26_555 1_555 20_555
O1a Zr1 O2 70.3(5) 26_555 1_555 12_555
O1a Zr1 O1b 71.4(5) 26_555 1_555 2_555
O1a Zr1 O1b 107.2(10) 26_555 1_555 6_555
O1a Zr1 O1b 21.0(10) 26_555 1_555 26_555
O1a Zr1 O1b 71.4(5) 26_555 1_555 1_555
O1a Zr1 O1a 79.0(5) 1_555 1_555 26_555
O1a Zr1 O1a 79.0(5) 1_555 1_555 6_555
O1a Zr1 O2 70.3(5) 1_555 1_555 14_555
O1a Zr1 O2 70.3(5) 1_555 1_555 28_555
O1a Zr1 O2 140.26(18) 1_555 1_555 20_555
O1a Zr1 O2 140.26(18) 1_555 1_555 12_555
O1a Zr1 O1b 107.2(10) 1_555 1_555 2_555
O1a Zr1 O1b 71.4(5) 1_555 1_555 6_555
O1a Zr1 O1b 71.4(5) 1_555 1_555 26_555
O1a Zr1 O1b 21.0(10) 1_555 1_555 1_555
O1a Zr1 O1a 128.2(13) 2_555 1_555 1_555
O1a Zr1 O1a 79.0(5) 2_555 1_555 26_555
O1a Zr1 O1a 79.0(5) 2_555 1_555 6_555
O1a Zr1 O2 140.26(18) 2_555 1_555 14_555
O1a Zr1 O2 140.26(18) 2_555 1_555 28_555
O1a Zr1 O2 70.3(5) 2_555 1_555 20_555
O1a Zr1 O2 70.3(5) 2_555 1_555 12_555
O1a Zr1 O1b 21.0(10) 2_555 1_555 2_555
O1a Zr1 O1b 71.4(5) 2_555 1_555 6_555
O1a Zr1 O1b 71.4(5) 2_555 1_555 26_555
O1a Zr1 O1b 107.2(10) 2_555 1_555 1_555
Zr1 O1a H1a 118.8(7) 25_555 1_555 1_555
Zr1 O1a Zr1 98.7(8) 1_555 1_555 25_555
Zr1 O1a H1a 118.8(7) 1_555 1_555 1_555
Zr1 O1a Zr1 98.7(8) 5_555 1_555 1_555
Zr1 O1a Zr1 98.7(8) 5_555 1_555 25_555
Zr1 O1a H1a 118.8(7) 5_555 1_555 1_555
Zr1 O1b Zr1 118.2(4) 25_555 1_555 1_555
Zr1 O1b Zr1 118.2(4) 5_555 1_555 25_555
Zr1 O1b Zr1 118.2(4) 5_555 1_555 1_555
Zr1 O2 C4 127.89(8) 25_555 1_555 1_555
O2 C4 O2 134.977 1_555 1_555 28_555
C5 C4 O2 112.511 1_555 1_555 1_555
C5 C4 O2 112.511 1_555 1_555 28_555
C3 C5 C3 120.000 42_555 1_555 30_555
C3 C5 C3 120.000 1_555 1_555 28_555
C4 C5 C3 120.000 1_555 1_555 1_555
C4 C5 C3 120.000 1_555 1_555 42_555
C4 C5 C3 120.000 1_555 1_555 30_555
C4 C5 C3 120.000 1_555 1_555 28_555
C2 C6 C2 120.000 30_555 1_555 42_555
C2 C6 C2 120.000 28_555 1_555 1_555
C6 C6 C2 120.000 103_555 1_555 28_555
C6 C6 C2 120.000 103_555 1_555 30_555
C6 C6 C2 120.000 103_555 1_555 42_555
C6 C6 C2 120.000 103_555 1_555 1_555
C6 C2 H2 120.000 1_555 1_555 1_555
C3 C2 C6 120.000 1_555 1_555 1_555
C3 C2 H2 120.000 1_555 1_555 1_555
N1 C2 C3 103.978 1_555 1_555 1_555
N1 C2 C6 136.022 1_555 1_555 1_555
C5 C3 H3 120.000 1_555 1_555 1_555
C2 C3 C5 120.000 1_555 1_555 1_555
C2 C3 H3 120.000 1_555 1_555 1_555

loop_
_geom_bond_atom_site_label_1
_geom_bond_atom_site_label_2
_geom_bond_distance
_geom_bond_site_symmetry_1
_geom_bond_site_symmetry_2
Zr1 O1b 2.040(5) 1_555 1_555
Zr1 O1b 2.040(5) 1_555 26_555
Zr1 O1b 2.040(5) 1_555 6_555
Zr1 O1b 2.040(5) 1_555 2_555
Zr1 O2 2.1877(17) 1_555 12_555
Zr1 O2 2.1877(17) 1_555 20_555
Zr1 O2 2.1877(17) 1_555 28_555
Zr1 O2 2.1877(17) 1_555 14_555
Zr1 O1a 2.307(15) 1_555 6_555
Zr1 O1a 2.307(15) 1_555 26_555
Zr1 O1a 2.307(15) 1_555 1_555
Zr1 O1a 2.307(15) 1_555 2_555
O1a H1a 0.96030 1_555 1_555
O2 C4 1.26665 1_555 1_555
C4 C5 1.57000 1_555 1_555
C5 C3 1.41000 1_555 28_555
C5 C3 1.41000 1_555 30_555
C5 C3 1.41000 1_555 42_555
C5 C3 1.41000 1_555 1_555
C6 C2 1.41000 1_555 1_555
C6 C2 1.41000 1_555 42_555
C6 C2 1.41000 1_555 30_555
C6 C2 1.41000 1_555 28_555
C6 C6 1.47000 1_555 103_555
C2 H2 1.09000 1_555 1_555
C2 C3 1.41000 1_555 1_555
C2 N1 1.52193 1_555 1_555
C3 H3 1.09000 1_555 1_555
